data_4319570
loop_
_publ_author_name
'Liang Xu'
'Jason Pierreroy'
'Brian O. Patrick'
'Chris Orvig'

_publ_section_title
;
 Chemistry of Re with N,N'-Bis(2-pyridylmethyl)ethylenediamine (H2pmen):
 Hydrolysis, Dehydrogenation, and Ternary Complexes
;
_journal_name_full 'Inorganic Chemistry'
_journal_page_first 2005
_journal_page_last 2010
_journal_paper_doi 10.1021/ic0013025
_journal_volume 40
_journal_year 2001
_chemical_formula_sum 'C14 H17 Cl N4 O5 Re2'
_chemical_formula_weight 729.18
_space_group_IT_number 2
_symmetry_cell_setting triclinic
_symmetry_Int_Tables_number 2
_symmetry_space_group_name_Hall '-P 1'
_symmetry_space_group_name_H-M 'P -1'
_audit_creation_date 2000-08-23
_audit_creation_method 'by teXsan v1.8'
_audit_update_record
;
?
;
_cell_angle_alpha 68.775(4)
_cell_angle_beta 74.127(4)
_cell_angle_gamma 68.357(7)
_cell_formula_units_Z 2
_cell_length_a 9.3975(7)
_cell_length_b 10.648(2)
_cell_length_c 10.779(2)
_cell_measurement_reflns_used 0
_cell_measurement_temperature 295.2
_cell_measurement_theta_max 0.0
_cell_measurement_theta_min 0.0
_cell_volume 922.3(3)
_computing_cell_refinement 'd*TREK (MSC, 1996-1998)'
_computing_data_collection 'd*TREK (MSC, 1996-1998)'
_computing_data_reduction 'd*TREK (MSC, 1996-1998)'
_computing_publication_material 'teXsan (MSC, 1992-1997)'
_computing_structure_refinement 'teXsan (MSC, 1992-1997)'
_computing_structure_solution
;
SIR97 (Altomare, et. al. 1998)
;
_diffrn_ambient_temperature 295.2
_diffrn_detector_area_resol_mean 11.76
_diffrn_measurement_device_type 'Rigaku/ADSC CCD'
_diffrn_measurement_method 'area detector'
_diffrn_orient_matrix_UB_11 0.00000
_diffrn_orient_matrix_UB_12 0.00000
_diffrn_orient_matrix_UB_13 0.00000
_diffrn_orient_matrix_UB_21 0.00000
_diffrn_orient_matrix_UB_22 0.00000
_diffrn_orient_matrix_UB_23 0.00000
_diffrn_orient_matrix_UB_31 0.00000
_diffrn_orient_matrix_UB_32 0.00000
_diffrn_orient_matrix_UB_33 0.00000
_diffrn_radiation_detector CCD
_diffrn_radiation_monochromator graphite
_diffrn_radiation_source 'X-ray tube'
_diffrn_radiation_type 'Mo K\a'
_diffrn_radiation_wavelength 0.7107
_diffrn_reflns_av_R_equivalents 0.05672
_diffrn_reflns_av_sigmaI/netI 0.080
_diffrn_reflns_limit_h_max 10
_diffrn_reflns_limit_h_min -10
_diffrn_reflns_limit_k_max 12
_diffrn_reflns_limit_k_min -13
_diffrn_reflns_limit_l_max 13
_diffrn_reflns_limit_l_min -14
_diffrn_reflns_number 7633
_diffrn_reflns_reduction_process 'Lp corrections applied'
_diffrn_reflns_theta_max 28.00
_diffrn_reflns_theta_min 3.38
_diffrn_standards_decay_% 0.00
_diffrn_standards_interval_count 0
_diffrn_standards_number 0
_exptl_absorpt_coefficient_mu 13.297
_exptl_absorpt_correction_T_max 1.000
_exptl_absorpt_correction_T_min 0.4659
_exptl_absorpt_correction_type none
_exptl_crystal_colour green
_exptl_crystal_density_diffrn 2.626
_exptl_crystal_density_meas ?
_exptl_crystal_description platelet
_exptl_crystal_F_000 672.00
_exptl_crystal_size_max 0.40
_exptl_crystal_size_mid 0.10
_exptl_crystal_size_min 0.03
_refine_diff_density_max 1.53
_refine_diff_density_min -1.35
_refine_ls_extinction_method none
_refine_ls_goodness_of_fit_all 1.547
_refine_ls_goodness_of_fit_ref 1.547
_refine_ls_matrix_type full
_refine_ls_number_constraints 0
_refine_ls_number_parameters 239
_refine_ls_number_reflns 3710
_refine_ls_number_restraints 0
_refine_ls_R_factor_all 0.0818
_refine_ls_R_factor_gt 0.044
_refine_ls_shift/su_max 0.0165
_refine_ls_shift/su_mean 0.0799
_refine_ls_structure_factor_coef Fsqd
_refine_ls_weighting_details 'w = 1/[\s^2^(Fo^2^)]'
_refine_ls_weighting_scheme sigma
_refine_ls_wR_factor_all 0.1184
_refine_ls_wR_factor_ref 0.059
_reflns_number_gt 3456
_reflns_number_total 3710
_reflns_threshold_expression I>3.00\s(I)
_cod_data_source_file ic0013025_1.cif
_cod_data_source_block co228
_cod_depositor_comments
;
The following automatic conversions were performed:

'_exptl_crystal_density_meas' value 'not measured' was changed to '?'
- the value is perceived as not measured.

Automatic conversion script
Id: cif_fix_values 3008 2015-01-20 13:52:24Z robertas 
;
_cod_original_cell_volume 922.3(2)
_cod_original_sg_symbol_H-M 'P -1 '
_cod_original_formula_sum 'C14 H17 Cl N4 O5 Re2 '
_cod_database_code 4319570

loop_
_symmetry_equiv_pos_as_xyz
'   +x,   +y,   +z'
'   -x,   -y,   -z'

loop_
_atom_site_label
_atom_site_fract_x
_atom_site_fract_y
_atom_site_fract_z
_atom_site_U_iso_or_equiv
_atom_site_occupancy
_atom_site_refinement_flags
_atom_site_adp_type
_atom_site_calc_flag
_atom_site_calc_attached_atom
Re(1) 0.28931(3) 0.39691(3) 0.12276(3) 0.02106(9) 1.000 . Uani d ?
Re(2) 0.02450(4) -0.10906(4) 0.23983(4) 0.0365(1) 1.000 . Uani d ?
Cl(1) 0.4118(2) 0.4265(2) 0.2811(2) 0.0386(6) 1.000 . Uani d ?
O(1) 0.2842(6) 0.5624(6) 0.0223(6) 0.031(1) 1.000 . Uani d ?
O(2) -0.032(2) -0.171(1) 0.141(1) 0.111(5) 1.000 . Uani d ?
O(3) -0.1102(8) 0.0483(8) 0.2536(8) 0.062(2) 1.000 . Uani d ?
O(4) 0.028(1) -0.2252(9) 0.3952(9) 0.076(3) 1.000 . Uani d ?
O(5) 0.2005(8) -0.0786(9) 0.171(1) 0.072(3) 1.000 . Uani d ?
N(1) 0.3531(7) 0.1730(7) 0.2682(6) 0.026(2) 1.000 . Uani d ?
N(2) 0.4995(7) 0.2839(7) 0.0218(7) 0.027(2) 1.000 . Uani d ?
N(3) 0.2040(7) 0.3131(7) 0.0446(7) 0.025(2) 1.000 . Uani d ?
N(4) 0.0659(7) 0.4273(6) 0.2348(6) 0.026(2) 1.000 . Uani d ?
C(1) 0.260(1) 0.1170(9) 0.3746(8) 0.036(2) 1.000 . Uani d ?
C(2) 0.306(1) -0.022(1) 0.451(1) 0.051(3) 1.000 . Uani d ?
C(3) 0.453(1) -0.107(1) 0.414(1) 0.051(3) 1.000 . Uani d ?
C(4) 0.548(1) -0.0514(9) 0.307(1) 0.041(2) 1.000 . Uani d ?
C(5) 0.4965(8) 0.0901(8) 0.2312(8) 0.028(2) 1.000 . Uani d ?
C(6) 0.5941(8) 0.1594(8) 0.1147(8) 0.031(2) 1.000 . Uani d ?
C(7) 0.4548(8) 0.2525(9) -0.0831(8) 0.032(2) 1.000 . Uani d ?
C(8) 0.307(1) 0.2141(9) -0.0306(8) 0.032(2) 1.000 . Uani d ?
C(9) 0.0491(9) 0.2955(9) 0.1017(9) 0.033(2) 1.000 . Uani d ?
C(10) -0.0270(9) 0.3746(8) 0.2022(8) 0.029(2) 1.000 . Uani d ?
C(11) -0.1792(9) 0.397(1) 0.2631(9) 0.037(2) 1.000 . Uani d ?
C(12) -0.2362(9) 0.473(1) 0.3524(9) 0.037(2) 1.000 . Uani d ?
C(13) -0.1455(9) 0.529(1) 0.3820(9) 0.039(2) 1.000 . Uani d ?
C(14) 0.008(1) 0.5025(8) 0.3236(9) 0.033(2) 1.000 . Uani d ?
H(1) 0.1554 0.1768 0.3993 0.044 1.000 . Uiso c ?
H(2) 0.2364 -0.0604 0.5300 0.060 1.000 . Uiso c ?
H(3) 0.4878 -0.2063 0.4645 0.062 1.000 . Uiso c ?
H(4) 0.6537 -0.1104 0.2817 0.050 1.000 . Uiso c ?
H(5) 0.6601 0.0906 0.0656 0.038 1.000 . Uiso c ?
H(6) 0.6603 0.1896 0.1474 0.038 1.000 . Uiso c ?
H(7) 0.4408 0.3353 -0.1624 0.039 1.000 . Uiso c ?
H(8) 0.5372 0.1726 -0.1086 0.039 1.000 . Uiso c ?
H(9) 0.3262 0.1168 0.0283 0.039 1.000 . Uiso c ?
H(10) 0.2599 0.2239 -0.1061 0.039 1.000 . Uiso c ?
H(11) -0.0129 0.3329 0.0294 0.039 1.000 . Uiso c ?
H(12) 0.0590 0.1953 0.1448 0.039 1.000 . Uiso c ?
H(13) -0.2466 0.3576 0.2431 0.044 1.000 . Uiso c ?
H(14) -0.3450 0.4895 0.3958 0.044 1.000 . Uiso c ?
H(15) -0.1884 0.5881 0.4430 0.049 1.000 . Uiso c ?
H(16) 0.0765 0.5383 0.3470 0.040 1.000 . Uiso c ?
H(17) 0.57(1) 0.35(1) -0.03(1) 0.05(2) 1.000 . Uiso d ?

loop_
_atom_site_aniso_label
_atom_site_aniso_U_11
_atom_site_aniso_U_22
_atom_site_aniso_U_33
_atom_site_aniso_U_12
_atom_site_aniso_U_13
_atom_site_aniso_U_23
Re(1) 0.0151(2) 0.0199(2) 0.0295(2) -0.0070(1) -0.0029(1) -0.0073(1)
Re(2) 0.0338(2) 0.0346(2) 0.0409(2) -0.0131(2) -0.0022(2) -0.0105(2)
Cl(1) 0.031(1) 0.046(1) 0.050(1) -0.0152(8) -0.0122(8) -0.020(1)
O(1) 0.027(3) 0.023(3) 0.041(3) -0.012(2) -0.004(2) -0.003(2)
O(2) 0.17(1) 0.099(9) 0.106(9) -0.061(9) -0.056(8) -0.034(7)
O(3) 0.040(4) 0.053(5) 0.068(5) -0.010(3) 0.009(3) -0.007(4)
O(4) 0.088(6) 0.051(5) 0.062(5) -0.008(4) 0.005(5) -0.011(4)
O(5) 0.027(3) 0.062(5) 0.105(7) -0.010(3) 0.014(4) -0.021(5)
N(1) 0.027(3) 0.025(3) 0.024(3) -0.007(2) -0.003(2) -0.006(2)
N(2) 0.018(3) 0.029(3) 0.035(4) -0.008(2) -0.001(2) -0.012(3)
N(3) 0.019(3) 0.030(3) 0.032(3) -0.012(2) -0.001(2) -0.012(3)
N(4) 0.023(3) 0.021(3) 0.031(3) -0.003(2) -0.005(2) -0.007(3)
C(1) 0.042(5) 0.032(4) 0.026(4) -0.009(3) -0.002(3) -0.004(3)
C(2) 0.071(7) 0.036(5) 0.041(5) -0.022(5) -0.006(5) -0.004(4)
C(3) 0.063(6) 0.035(5) 0.038(5) -0.001(4) -0.013(4) -0.002(4)
C(4) 0.047(5) 0.019(4) 0.048(5) 0.001(3) -0.013(4) -0.007(4)
C(5) 0.022(3) 0.024(4) 0.035(4) 0.001(3) -0.011(3) -0.008(3)
C(6) 0.014(3) 0.034(4) 0.040(4) -0.003(3) -0.010(3) -0.007(3)
C(7) 0.017(3) 0.045(5) 0.034(4) -0.004(3) 0.004(3) -0.024(4)
C(8) 0.036(4) 0.034(4) 0.034(4) -0.014(3) -0.005(3) -0.014(3)
C(9) 0.020(4) 0.043(5) 0.041(5) -0.010(3) -0.001(3) -0.020(4)
C(10) 0.021(3) 0.032(4) 0.030(4) -0.013(3) -0.002(3) -0.003(3)
C(11) 0.015(3) 0.056(5) 0.044(5) -0.018(3) -0.004(3) -0.011(4)
C(12) 0.013(3) 0.048(5) 0.040(5) -0.008(3) 0.003(3) -0.007(4)
C(13) 0.022(4) 0.048(5) 0.043(5) -0.004(3) 0.001(3) -0.020(4)
C(14) 0.034(4) 0.027(4) 0.036(4) -0.003(3) -0.009(3) -0.013(3)

loop_
_atom_type_symbol
_atom_type_oxidation_number
_atom_type_number_in_cell
_atom_type_scat_dispersion_real
_atom_type_scat_dispersion_imag
_atom_type_scat_source
C 0 28 0.002 0.002
;International Tables for Crystallography
(1992, Vol. C, Tables 4.2.6.8 and 6.1.1.1)
;
H 0 34 0.000 0.000
;International Tables for Crystallography
(1992, Vol. C, Table 6.1.1.2)
;
N 0 8 0.004 0.003
;International Tables for Crystallography
(1992, Vol. C, Tables 4.2.6.8 and 6.1.1.1)
;
O 0 10 0.008 0.006
;International Tables for Crystallography
(1992, Vol. C, Tables 4.2.6.8 and 6.1.1.1)
;
Cl 0 2 0.132 0.159
;International Tables for Crystallography
(1992, Vol. C, Tables 4.2.6.8 and 6.1.1.1)
;
Re 0 4 -1.598 7.232
;International Tables for Crystallography
(1992, Vol. C, Tables 4.2.6.8 and 6.1.1.1)
;

loop_
_geom_angle_atom_site_label_1
_geom_angle_atom_site_label_2
_geom_angle_atom_site_label_3
_geom_angle
_geom_angle_site_symmetry_1
_geom_angle_site_symmetry_2
_geom_angle_site_symmetry_3
_geom_angle_publ_flag
Cl(1) Re(1) O(1) 89.9(2) . . . yes
Cl(1) Re(1) N(1) 78.2(2) . . . yes
Cl(1) Re(1) N(2) 95.8(2) . . . yes
Cl(1) Re(1) N(3) 160.4(2) . . . yes
Cl(1) Re(1) N(4) 97.0(2) . . . yes
O(1) Re(1) N(1) 165.6(2) . . . yes
O(1) Re(1) N(2) 98.4(3) . . . yes
O(1) Re(1) N(3) 109.6(3) . . . yes
O(1) Re(1) N(4) 102.4(2) . . . yes
N(1) Re(1) N(2) 75.0(2) . . . yes
N(1) Re(1) N(3) 82.3(3) . . . yes
N(1) Re(1) N(4) 87.3(2) . . . yes
N(2) Re(1) N(3) 81.3(3) . . . yes
N(2) Re(1) N(4) 155.5(2) . . . yes
N(3) Re(1) N(4) 79.7(3) . . . yes
O(2) Re(2) O(3) 108.8(5) . . . yes
O(2) Re(2) O(4) 109.1(5) . . . yes
O(2) Re(2) O(5) 111.7(6) . . . yes
O(3) Re(2) O(4) 108.0(4) . . . yes
O(3) Re(2) O(5) 107.7(4) . . . yes
O(4) Re(2) O(5) 111.4(5) . . . yes
Re(1) N(1) C(1) 126.6(5) . . . yes
Re(1) N(1) C(5) 113.7(5) . . . yes
C(1) N(1) C(5) 119.4(7) . . . yes
Re(1) N(2) C(6) 113.5(5) . . . yes
Re(1) N(2) C(7) 106.1(4) . . . yes
Re(1) N(2) H(17) 106(7) . . . no
C(6) N(2) C(7) 115.1(6) . . . yes
C(6) N(2) H(17) 109(6) . . . no
C(7) N(2) H(17) 106(6) . . . no
Re(1) N(3) C(8) 119.9(5) . . . yes
Re(1) N(3) C(9) 120.4(5) . . . yes
C(8) N(3) C(9) 115.0(6) . . . yes
Re(1) N(4) C(10) 114.5(5) . . . yes
Re(1) N(4) C(14) 124.7(5) . . . yes
C(10) N(4) C(14) 120.6(7) . . . yes
N(1) C(1) C(2) 122.2(9) . . . yes
N(1) C(1) H(1) 118.8 . . . no
C(2) C(1) H(1) 119.0 . . . no
C(1) C(2) C(3) 118(1) . . . yes
C(1) C(2) H(2) 120.7 . . . no
C(3) C(2) H(2) 120.9 . . . no
C(2) C(3) C(4) 120.2(9) . . . yes
C(2) C(3) H(3) 120.0 . . . no
C(4) C(3) H(3) 119.8 . . . no
C(3) C(4) C(5) 119.5(9) . . . yes
C(3) C(4) H(4) 120.3 . . . no
C(5) C(4) H(4) 120.2 . . . no
N(1) C(5) C(4) 120.3(8) . . . yes
N(1) C(5) C(6) 116.8(7) . . . yes
C(4) C(5) C(6) 122.9(7) . . . yes
N(2) C(6) C(5) 111.6(6) . . . yes
N(2) C(6) H(5) 108.9 . . . no
N(2) C(6) H(6) 109.2 . . . no
C(5) C(6) H(5) 108.8 . . . no
C(5) C(6) H(6) 108.9 . . . no
H(5) C(6) H(6) 109.4 . . . no
N(2) C(7) C(8) 110.7(6) . . . yes
N(2) C(7) H(7) 109.5 . . . no
N(2) C(7) H(8) 109.1 . . . no
C(8) C(7) H(7) 109.2 . . . no
C(8) C(7) H(8) 109.0 . . . no
H(7) C(7) H(8) 109.5 . . . no
N(3) C(8) C(7) 106.4(6) . . . yes
N(3) C(8) H(9) 110.3 . . . no
N(3) C(8) H(10) 110.2 . . . no
C(7) C(8) H(9) 110.4 . . . no
C(7) C(8) H(10) 110.2 . . . no
H(9) C(8) H(10) 109.4 . . . no
N(3) C(9) C(10) 109.4(6) . . . yes
N(3) C(9) H(11) 109.5 . . . no
N(3) C(9) H(12) 109.4 . . . no
C(10) C(9) H(11) 109.5 . . . no
C(10) C(9) H(12) 109.5 . . . no
H(11) C(9) H(12) 109.4 . . . no
N(4) C(10) C(9) 115.3(6) . . . yes
N(4) C(10) C(11) 119.2(8) . . . yes
C(9) C(10) C(11) 125.5(7) . . . yes
C(10) C(11) C(12) 119.8(7) . . . yes
C(10) C(11) H(13) 120.1 . . . no
C(12) C(11) H(13) 120.1 . . . no
C(11) C(12) C(13) 121.0(7) . . . yes
C(11) C(12) H(14) 119.7 . . . no
C(13) C(12) H(14) 119.3 . . . no
C(12) C(13) C(14) 118.8(8) . . . yes
C(12) C(13) H(15) 120.5 . . . no
C(14) C(13) H(15) 120.7 . . . no
N(4) C(14) C(13) 120.6(8) . . . yes
N(4) C(14) H(16) 119.7 . . . no
C(13) C(14) H(16) 119.6 . . . no

loop_
_geom_bond_atom_site_label_1
_geom_bond_atom_site_label_2
_geom_bond_distance
_geom_bond_site_symmetry_1
_geom_bond_site_symmetry_2
_geom_bond_publ_flag
Re(1) Cl(1) 2.464(2) . . yes
Re(1) O(1) 1.691(5) . . yes
Re(1) N(1) 2.295(6) . . yes
Re(1) N(2) 2.137(6) . . yes
Re(1) N(3) 1.895(6) . . yes
Re(1) N(4) 2.089(6) . . yes
Re(2) O(2) 1.719(9) . . yes
Re(2) O(3) 1.717(7) . . yes
Re(2) O(4) 1.689(9) . . yes
Re(2) O(5) 1.711(7) . . yes
N(1) C(1) 1.33(1) . . yes
N(1) C(5) 1.355(9) . . yes
N(2) C(6) 1.49(1) . . yes
N(2) C(7) 1.49(1) . . yes
N(2) H(17) 1.0(1) . . no
N(3) C(8) 1.46(1) . . yes
N(3) C(9) 1.464(9) . . yes
N(4) C(10) 1.37(1) . . yes
N(4) C(14) 1.34(1) . . yes
C(1) C(2) 1.38(1) . . yes
C(1) H(1) 0.98 . . no
C(2) C(3) 1.39(2) . . yes
C(2) H(2) 0.98 . . no
C(3) C(4) 1.34(1) . . yes
C(3) H(3) 0.98 . . no
C(4) C(5) 1.40(1) . . yes
C(4) H(4) 0.98 . . no
C(5) C(6) 1.47(1) . . yes
C(6) H(5) 0.98 . . no
C(6) H(6) 0.98 . . no
C(7) C(8) 1.50(1) . . yes
C(7) H(7) 0.98 . . no
C(7) H(8) 0.98 . . no
C(8) H(9) 0.98 . . no
C(8) H(10) 0.98 . . no
C(9) C(10) 1.48(1) . . yes
C(9) H(11) 0.98 . . no
C(9) H(12) 0.98 . . no
C(10) C(11) 1.38(1) . . yes
C(11) C(12) 1.35(1) . . yes
C(11) H(13) 0.98 . . no
C(12) C(13) 1.36(1) . . yes
C(12) H(14) 0.98 . . no
C(13) C(14) 1.37(1) . . yes
C(13) H(15) 0.98 . . no
C(14) H(16) 0.98 . . no

loop_
_geom_contact_atom_site_label_1
_geom_contact_atom_site_label_2
_geom_contact_distance
_geom_contact_site_symmetry_1
_geom_contact_site_symmetry_2
_geom_contact_publ_flag
O(1) N(2) 2.897(8) . 2_665 no
O(1) C(6) 3.27(1) . 2_665 no
O(1) C(11) 3.33(1) . 2_565 no
O(1) C(9) 3.353(9) . 2_565 no
O(1) O(2) 3.58(2) . 1_565 no
O(2) C(14) 3.25(1) . 1_545 no
O(2) C(8) 3.35(1) . 2 no
O(2) C(9) 3.39(1) . 2 no
O(3) C(6) 3.15(1) . 1_455 no
O(3) C(2) 3.18(1) . 2_556 no
O(3) C(9) 3.21(1) . . no
O(3) C(11) 3.56(1) . . no
O(3) C(4) 3.58(1) . 1_455 no
O(4) C(13) 3.26(1) . 2_556 no
O(4) C(1) 3.30(1) . 2_556 no
O(4) C(14) 3.35(1) . 1_545 no
O(4) C(14) 3.42(1) . 2_556 no
O(4) C(12) 3.48(1) . 2_556 no
O(5) C(7) 3.16(1) . 2_655 no
O(5) C(6) 3.37(1) . 2_655 no
O(5) C(8) 3.41(1) . . no
O(5) N(2) 3.55(1) . 2_655 no
O(5) C(9) 3.57(1) . . no
N(3) C(10) 3.59(1) . 2_565 no

loop_
_geom_torsion_atom_site_label_1
_geom_torsion_atom_site_label_2
_geom_torsion_atom_site_label_3
_geom_torsion_atom_site_label_4
_geom_torsion_site_symmetry_1
_geom_torsion_site_symmetry_2
_geom_torsion_site_symmetry_3
_geom_torsion_site_symmetry_4
_geom_torsion
_geom_torsion_publ_flag
Re(1) N(1) C(1) C(2) . . . . 175.5(7) no
Re(1) N(1) C(5) C(4) . . . . -176.8(6) no
Re(1) N(1) C(5) C(6) . . . . 6.6(9) no
Re(1) N(2) C(6) C(5) . . . . 34.8(8) no
Re(1) N(2) C(7) C(8) . . . . -39.0(7) no
Re(1) N(3) C(8) C(7) . . . . -26.0(8) no
Re(1) N(3) C(9) C(10) . . . . 9.9(9) no
Re(1) N(4) C(10) C(9) . . . . 4.2(8) no
Re(1) N(4) C(10) C(11) . . . . -175.6(6) no
Re(1) N(4) C(14) C(13) . . . . 172.7(7) no
Cl(1) Re(1) N(1) C(1) . . . . 96.1(7) no
Cl(1) Re(1) N(1) C(5) . . . . -89.7(5) no
Cl(1) Re(1) N(2) C(6) . . . . 52.6(5) no
Cl(1) Re(1) N(2) C(7) . . . . 180.0(5) no
Cl(1) Re(1) N(3) C(8) . . . . -78.8(9) no
Cl(1) Re(1) N(3) C(9) . . . . 75.6(9) no
Cl(1) Re(1) N(4) C(10) . . . . -159.5(5) no
Cl(1) Re(1) N(4) C(14) . . . . 26.1(6) no
O(1) Re(1) N(1) C(1) . . . . 131(1) no
O(1) Re(1) N(1) C(5) . . . . -55(1) no
O(1) Re(1) N(2) C(6) . . . . 143.4(5) no
O(1) Re(1) N(2) C(7) . . . . -89.2(5) no
O(1) Re(1) N(3) C(8) . . . . 99.8(6) no
O(1) Re(1) N(3) C(9) . . . . -105.8(6) no
O(1) Re(1) N(4) C(10) . . . . 109.0(5) no
O(1) Re(1) N(4) C(14) . . . . -65.3(7) no
N(1) Re(1) N(2) C(6) . . . . -23.6(5) no
N(1) Re(1) N(2) C(7) . . . . 103.8(5) no
N(1) Re(1) N(3) C(8) . . . . -72.1(6) no
N(1) Re(1) N(3) C(9) . . . . 82.4(6) no
N(1) Re(1) N(4) C(10) . . . . -81.7(5) no
N(1) Re(1) N(4) C(14) . . . . 103.9(6) no
N(1) C(1) C(2) C(3) . . . . -1(2) no
N(1) C(5) C(4) C(3) . . . . 2(1) no
N(1) C(5) C(6) N(2) . . . . -27(1) no
N(2) Re(1) N(1) C(1) . . . . -164.6(7) no
N(2) Re(1) N(1) C(5) . . . . 9.7(5) no
N(2) Re(1) N(3) C(8) . . . . 3.8(6) no
N(2) Re(1) N(3) C(9) . . . . 158.3(6) no
N(2) Re(1) N(4) C(10) . . . . -38.5(9) no
N(2) Re(1) N(4) C(14) . . . . 147.1(7) no
N(2) C(6) C(5) C(4) . . . . 156.8(8) no
N(2) C(7) C(8) N(3) . . . . 42.0(9) no
N(3) Re(1) N(1) C(1) . . . . -81.6(7) no
N(3) Re(1) N(1) C(5) . . . . 92.6(5) no
N(3) Re(1) N(2) C(6) . . . . -107.9(5) no
N(3) Re(1) N(2) C(7) . . . . 19.5(5) no
N(3) Re(1) N(4) C(10) . . . . 1.0(5) no
N(3) Re(1) N(4) C(14) . . . . -173.4(7) no
N(3) C(9) C(10) N(4) . . . . -9(1) no
N(3) C(9) C(10) C(11) . . . . 171.3(8) no
N(4) Re(1) N(1) C(1) . . . . -1.6(7) no
N(4) Re(1) N(1) C(5) . . . . 172.6(5) no
N(4) Re(1) N(2) C(6) . . . . -68.7(8) no
N(4) Re(1) N(2) C(7) . . . . 58.7(8) no
N(4) Re(1) N(3) C(8) . . . . -160.7(6) no
N(4) Re(1) N(3) C(9) . . . . -6.3(6) no
N(4) C(10) C(11) C(12) . . . . 1(1) no
N(4) C(14) C(13) C(12) . . . . 3(1) no
C(1) N(1) C(5) C(4) . . . . -2(1) no
C(1) N(1) C(5) C(6) . . . . -178.7(7) no
C(1) C(2) C(3) C(4) . . . . 2(2) no
C(2) C(1) N(1) C(5) . . . . 2(1) no
C(2) C(3) C(4) C(5) . . . . -2(2) no
C(3) C(4) C(5) C(6) . . . . 178.8(9) no
C(5) C(6) N(2) C(7) . . . . -87.7(8) no
C(6) N(2) C(7) C(8) . . . . 87.4(8) no
C(7) C(8) N(3) C(9) . . . . 178.3(7) no
C(8) N(3) C(9) C(10) . . . . 165.5(7) no
C(9) C(10) N(4) C(14) . . . . 178.8(7) no
C(9) C(10) C(11) C(12) . . . . -178.3(8) no
C(10) N(4) C(14) C(13) . . . . -1(1) no
C(10) C(11) C(12) C(13) . . . . 0(1) no
C(11) C(10) N(4) C(14) . . . . -1(1) no
C(11) C(12) C(13) C(14) . . . . -3(1) no
